data_7120668
loop_
_publ_author_name
'Chen, Cheng-Xia'
'Qiu, Qian-feng'
'Cao, Chen-Chen'
'Pan, Mei'
'Wang, Hai-Ping'
'Jiang, Ji-Jun'
'Wei, Zhang-Wen'
'Zhu, Kelong'
'Li, Guangqin'
'Su, Cheng-Yong'

_publ_section_title
;
 Stepwise Engineering Pore Environment and Enhancing CO2/R22 Adsorption
 Capacity through Dynamic Spacer Installation and Functionality
 Modification
;
_journal_name_full 'Chem. Commun.'
_journal_paper_doi 10.1039/C7CC06352K
_journal_year 2017
_chemical_formula_moiety 'C104 H76 N12 O34 Zr6'
_chemical_formula_sum 'C104 H76 N12 O34 Zr6'
_chemical_formula_weight 2585.08
_chemical_name_common LIFM-94
_space_group_crystal_system tetragonal
_space_group_IT_number 131
_space_group_name_Hall '-P 4c 2'
_space_group_name_H-M_alt 'P 42/m m c'
_symmetry_space_group_name_Hall '-P 4c 2'
_symmetry_space_group_name_H-M 'P 42/m m c'
_atom_sites_solution_hydrogens mixed
_audit_creation_method SHELXL-2014/7
_audit_update_record
;
2017-04-15 deposited with the CCDC.
2017-09-18 downloaded from the CCDC.
;
_cell_angle_alpha 90
_cell_angle_beta 90
_cell_angle_gamma 90
_cell_formula_units_Z 2
_cell_length_a 23.0742(4)
_cell_length_b 23.0742(4)
_cell_length_c 18.6187(8)
_cell_measurement_reflns_used 6601
_cell_measurement_temperature 173(2)
_cell_measurement_theta_max 64.9040
_cell_measurement_theta_min 4.2700
_cell_volume 9912.9(5)
_computing_structure_refinement 'SHELXL-2014/7 (Sheldrick, 2014)'
_diffrn_ambient_temperature 173(2)
_diffrn_detector 'CCD plate'
_diffrn_detector_area_resol_mean 10.6525
_diffrn_detector_type Atlas
_diffrn_measured_fraction_theta_full 0.984
_diffrn_measured_fraction_theta_max 0.984
_diffrn_measurement_device 'four-circle diffractometer'
_diffrn_measurement_device_type 'SuperNova, Dual, Cu at zero, Atlas'
_diffrn_measurement_method '\w scans'
_diffrn_radiation_monochromator mirror
_diffrn_radiation_type CuK\a
_diffrn_radiation_wavelength 1.54184
_diffrn_reflns_av_R_equivalents 0.0538
_diffrn_reflns_av_unetI/netI 0.0369
_diffrn_reflns_Laue_measured_fraction_full 0.984
_diffrn_reflns_Laue_measured_fraction_max 0.984
_diffrn_reflns_limit_h_max 26
_diffrn_reflns_limit_h_min -19
_diffrn_reflns_limit_k_max 26
_diffrn_reflns_limit_k_min -27
_diffrn_reflns_limit_l_max 19
_diffrn_reflns_limit_l_min -21
_diffrn_reflns_number 19426
_diffrn_reflns_point_group_measured_fraction_full 0.984
_diffrn_reflns_point_group_measured_fraction_max 0.984
_diffrn_reflns_theta_full 65.298
_diffrn_reflns_theta_max 65.298
_diffrn_reflns_theta_min 3.831
_diffrn_source 'micro-focus sealed X-ray tube'
_diffrn_source_type 'SuperNova (Cu) X-ray Source'
_exptl_absorpt_coefficient_mu 2.897
_exptl_absorpt_correction_T_max 1.00000
_exptl_absorpt_correction_T_min 0.58534
_exptl_absorpt_correction_type multi-scan
_exptl_absorpt_process_details
;
CrysAlisPro 1.171.38.43 (Rigaku Oxford Diffraction, 2015)
Empirical absorption correction using spherical harmonics,
 implemented in SCALE3 ABSPACK scaling algorithm.
;
_exptl_crystal_colour Colorless
_exptl_crystal_density_diffrn 0.866
_exptl_crystal_description Block
_exptl_crystal_F_000 2592
_exptl_crystal_recrystallization_method 'Solvothermal Reaction'
_exptl_crystal_size_max 0.1
_exptl_crystal_size_mid 0.1
_exptl_crystal_size_min 0.1
_refine_diff_density_max 1.870
_refine_diff_density_min -2.440
_refine_diff_density_rms 0.150
_refine_ls_extinction_method none
_refine_ls_goodness_of_fit_ref 1.059
_refine_ls_hydrogen_treatment constr
_refine_ls_matrix_type full
_refine_ls_number_parameters 302
_refine_ls_number_reflns 4560
_refine_ls_number_restraints 475
_refine_ls_restrained_S_all 1.062
_refine_ls_R_factor_all 0.1265
_refine_ls_R_factor_gt 0.0926
_refine_ls_shift/su_max 0.000
_refine_ls_shift/su_mean 0.000
_refine_ls_structure_factor_coef Fsqd
_refine_ls_weighting_details 'w=1/[\s^2^(Fo^2^)+(0.1465P)^2^+90.1019P] where P=(Fo^2^+2Fc^2^)/3'
_refine_ls_weighting_scheme calc
_refine_ls_wR_factor_gt 0.2422
_refine_ls_wR_factor_ref 0.2878
_reflns_Friedel_coverage 0.000
_reflns_number_gt 3299
_reflns_number_total 4560
_reflns_threshold_expression 'I > 2\s(I)'
_cod_data_source_file c7cc06352k2.cif
_cod_data_source_block LIFM-94
_cod_database_code 7120668
_shelx_shelxl_version_number 2014/7
_shelx_space_group_comment
;
The symmetry employed for this shelxl refinement is uniquely defined
by the following loop, which should always be used as a source of
symmetry information in preference to the above space-group names.
They are only intended as comments.
;

loop_
_space_group_symop_operation_xyz
'x, y, z'
'-y, x, z+1/2'
'-x, -y, z'
'y, -x, z+1/2'
'x, -y, -z'
'-x, y, -z'
'y, x, -z+1/2'
'-y, -x, -z+1/2'
'-x, -y, -z'
'y, -x, -z-1/2'
'x, y, -z'
'-y, x, -z-1/2'
'-x, y, z'
'x, -y, z'
'-y, -x, z-1/2'
'y, x, z-1/2'

loop_
_atom_site_label
_atom_site_type_symbol
_atom_site_fract_x
_atom_site_fract_y
_atom_site_fract_z
_atom_site_U_iso_or_equiv
_atom_site_adp_type
_atom_site_occupancy
_atom_site_site_symmetry_order
_atom_site_calc_flag
_atom_site_refinement_flags_posn
_atom_site_refinement_flags_adp
_atom_site_refinement_flags_occupancy
_atom_site_disorder_assembly
_atom_site_disorder_group
Zr1 Zr 0.5000 0.10726(4) 0.0000 0.0237(3) Uani 1 4 d S T P A .
Zr2 Zr 0.42413(5) 0.0000 0.09336(7) 0.0577(5) Uani 1 2 d S T P . .
O1 O 0.4416(2) 0.1563(2) 0.0725(3) 0.0507(15) Uani 1 1 d . U . . .
O2 O 0.3932(4) 0.0864(3) 0.1311(5) 0.103(3) Uani 1 1 d . U . . .
O3 O 0.4106(12) 0.0000 0.199(2) 0.137(8) Uani 0.5 2 d DS TU P A 1
O4 O 0.3056(11) 0.0000 0.2068(18) 0.147(9) Uani 0.5 2 d DS TU P . .
O5 O 0.3338(13) 0.0000 0.0892(12) 0.105(6) Uani 0.5 2 d DS TU P A .
O6 O 0.3238(13) 0.0000 -0.0430(12) 0.114(6) Uani 0.5 2 d DS TU P A .
O7 O 0.4242(5) 0.0529(4) 0.0000 0.082(3) Uani 1 2 d S T P A .
O8 O 0.5000 0.0518(4) 0.0948(6) 0.077(3) Uani 1 2 d S T P A .
O9 O 0.4478(13) 0.0000 0.2205(10) 0.074(6) Uani 0.5 2 d S T P A 2
N1 N 0.0693(2) 0.1621(8) 0.1243(15) 0.270(9) Uani 0.5 1 d D U P . .
N2 N 0.0733(17) 0.1619(14) 0.1894(15) 0.285(10) Uani 0.5 1 d D U P . .
N3 N 0.094(2) 0.1562(19) 0.2452(15) 0.312(13) Uani 0.5 1 d D U P . .
C1 C 0.3020(4) 0.2622(3) 0.2303(5) 0.107(3) Uani 1 1 d D U . . .
C2 C 0.3020(4) 0.2046(4) 0.2512(5) 0.120(3) Uani 1 1 d D U . . .
H2 H 0.2785 0.1923 0.2903 0.144 Uiso 0.697(18) 1 calc R U P B 2
C3 C 0.3365(4) 0.1647(3) 0.2152(5) 0.114(3) Uani 1 1 d D U . . .
H3 H 0.3365 0.1252 0.2295 0.136 Uiso 1 1 calc R U . . .
C4 C 0.3710(4) 0.1826(3) 0.1580(5) 0.091(3) Uani 1 1 d D U . . .
C5 C 0.3710(4) 0.2401(3) 0.1371(5) 0.093(3) Uani 1 1 d D U . . .
H5 H 0.3947 0.2523 0.0982 0.112 Uiso 1 1 calc R U . . .
C6 C 0.3363(4) 0.2803(3) 0.1733(5) 0.103(3) Uani 1 1 d D U . . .
H6 H 0.3362 0.3198 0.1589 0.124 Uiso 0.303(18) 1 calc R U P B 1
C7 C 0.4048(5) 0.1384(4) 0.1162(7) 0.079(2) Uani 1 1 d . U . . .
C8 C 0.2661(8) 0.1816(12) 0.3124(8) 0.136(9) Uani 0.303(18) 1 d D U P B 1
H8A H 0.2404 0.2123 0.3302 0.204 Uiso 0.303(18) 1 calc R U P B 1
H8B H 0.2917 0.1687 0.3513 0.204 Uiso 0.303(18) 1 calc R U P B 1
H8C H 0.2427 0.1488 0.2956 0.204 Uiso 0.303(18) 1 calc R U P B 1
C9 C 0.3592(10) 0.0000 0.2294(7) 0.149(7) Uani 0.5 2 d DS TU P A 1
C10 C 0.3597(8) 0.0000 0.3099(4) 0.161(7) Uani 0.5 2 d DS TU P . .
C11 C 0.4120(8) 0.0000 0.3469(4) 0.165(8) Uani 0.5 2 d DS TU P A .
H11 H 0.4476 0.0000 0.3213 0.198 Uiso 0.5 2 calc R U P . .
C12 C 0.4121(8) 0.0000 0.4218(3) 0.172(8) Uani 0.5 2 d DS TU P . .
H12 H 0.4478 0.0000 0.4471 0.206 Uiso 0.25 2 calc R U P A 2
C13 C 0.3600(8) 0.0000 0.4595(2) 0.174(8) Uani 0.5 2 d DS TU P A .
C14 C 0.3078(8) 0.0000 0.4219(4) 0.173(8) Uani 0.5 2 d DS TU P . .
H14 H 0.2721 0.0000 0.4475 0.208 Uiso 0.25 2 calc R U P A 1
C15 C 0.3076(8) 0.0000 0.3473(5) 0.168(8) Uani 0.5 2 d DS TU P A .
H15 H 0.2719 0.0000 0.3218 0.201 Uiso 0.5 2 calc R U P . .
C16 C 0.4686(8) 0.0000 0.4610(2) 0.173(10) Uani 0.25 2 d DS TU P A 1
H16D H 0.4909 -0.0346 0.4481 0.208 Uiso 0.25 1 d DR U P A 1
H16E H 0.4616 0.0000 0.5129 0.208 Uiso 0.25 2 d DR U P A 1
C17 C 0.3091(7) 0.0000 0.0257(13) 0.128(5) Uani 0.5 2 d DS TU P . .
C18 C 0.2446(7) 0.0000 0.041(2) 0.152(6) Uani 0.5 2 d DS TU P A .
C19 C 0.2250(9) 0.0000 0.1120(19) 0.165(6) Uani 0.5 2 d DS TU P A 1
H19 H 0.2521 0.0000 0.1504 0.198 Uiso 0.5 2 calc R U P A 1
C20 C 0.1658(11) 0.0000 0.1267(6) 0.177(7) Uani 0.5 2 d DS TU P A 1
H20 H 0.1527 0.0000 0.1750 0.213 Uiso 0.5 2 calc R U P A 1
C21 C 0.1260(5) 0.0000 0.0706(7) 0.189(7) Uani 0.5 2 d DS TU P . .
C22 C 0.1454(12) 0.0000 0.0000 0.179(7) Uani 1 4 d DS TU P A 2
H22 H 0.1182 0.0000 -0.0383 0.215 Uiso 0.5 2 calc R U P A 2
C23 C 0.2046(14) 0.0000 -0.0149(15) 0.167(6) Uani 0.5 2 d DS TU P A 2
H23 H 0.2178 0.0000 -0.0632 0.201 Uiso 0.5 2 calc R U P A 2
C24 C 0.0606(2) 0.0000 0.0798(12) 0.206(7) Uani 0.5 2 d DS TU P A .
C25 C 0.03024(18) 0.05232(15) 0.0798(12) 0.226(8) Uani 0.5 1 d D U P . .
C26 C 0.0629(8) 0.1086(6) 0.0798(12) 0.247(9) Uani 0.5 1 d D U P A .
H26A H 0.1035 0.0955 0.0751 0.297 Uiso 0.5 1 calc R U P . .
H26B H 0.0529 0.1248 0.0321 0.297 Uiso 0.5 1 calc R U P . .
C8A C 0.3387(7) 0.3421(4) 0.1471(10) 0.145(7) Uani 0.697(18) 1 d D U P B 2
H8A1 H 0.2993 0.3566 0.1398 0.218 Uiso 0.697(18) 1 calc R U P B 2
H8A2 H 0.3600 0.3437 0.1016 0.218 Uiso 0.697(18) 1 calc R U P B 2
H8A3 H 0.3585 0.3661 0.1830 0.218 Uiso 0.697(18) 1 calc R U P B 2
C16A C 0.2512(9) 0.0000 0.4612(3) 0.177(12) Uani 0.25 2 d DS TU P A 2
H16A H 0.2193 0.0000 0.4265 0.266 Uiso 0.25 2 calc R U P A 2
H16B H 0.2487 0.0347 0.4914 0.266 Uiso 0.125 1 calc R U P A 2
H16C H 0.2487 -0.0347 0.4914 0.266 Uiso 0.125 1 calc R U P A 2

loop_
_atom_site_aniso_label
_atom_site_aniso_U_11
_atom_site_aniso_U_22
_atom_site_aniso_U_33
_atom_site_aniso_U_23
_atom_site_aniso_U_13
_atom_site_aniso_U_12
Zr1 0.0190(5) 0.0162(5) 0.0360(6) 0.000 0.000 0.000
Zr2 0.0689(8) 0.0204(5) 0.0838(9) 0.000 0.0556(7) 0.000
O1 0.048(3) 0.027(2) 0.077(4) -0.013(3) 0.028(3) 0.002(2)
O2 0.119(6) 0.034(3) 0.157(6) -0.009(4) 0.102(5) 0.003(3)
O3 0.158(17) 0.152(17) 0.100(14) 0.000 0.029(13) 0.000
O4 0.156(17) 0.134(18) 0.151(17) 0.000 0.020(15) 0.000
O5 0.112(8) 0.086(8) 0.117(8) 0.000 0.020(6) 0.000
O6 0.113(8) 0.102(8) 0.126(8) 0.000 -0.012(6) 0.000
O7 0.113(9) 0.053(6) 0.081(7) 0.000 0.000 -0.063(6)
O8 0.075(7) 0.038(5) 0.118(9) 0.040(5) 0.000 0.000
O9 0.15(2) 0.040(9) 0.036(10) 0.000 -0.013(11) 0.000
N1 0.278(15) 0.261(13) 0.270(16) -0.005(14) -0.027(15) 0.003(13)
N2 0.302(17) 0.283(16) 0.271(17) -0.003(15) -0.036(18) 0.003(15)
N3 0.33(3) 0.32(2) 0.29(2) 0.01(2) -0.06(2) 0.00(2)
C1 0.094(6) 0.062(4) 0.164(8) -0.039(5) 0.077(6) 0.008(5)
C2 0.120(7) 0.075(5) 0.165(8) -0.023(6) 0.095(6) 0.007(5)
C3 0.122(7) 0.062(5) 0.157(7) -0.017(5) 0.097(6) 0.006(5)
C4 0.096(5) 0.041(4) 0.137(6) -0.017(4) 0.079(5) 0.003(4)
C5 0.091(6) 0.042(4) 0.147(7) -0.020(5) 0.071(5) 0.005(4)
C6 0.097(6) 0.050(4) 0.163(8) -0.028(5) 0.075(6) 0.016(4)
C7 0.085(5) 0.031(3) 0.121(5) -0.010(4) 0.066(4) 0.007(4)
C8 0.141(19) 0.095(16) 0.172(18) -0.019(13) 0.109(14) 0.015(16)
C9 0.163(17) 0.171(15) 0.113(13) 0.000 0.027(12) 0.000
C10 0.171(17) 0.201(16) 0.112(12) 0.000 0.034(12) 0.000
C11 0.172(17) 0.214(17) 0.109(13) 0.000 0.031(13) 0.000
C12 0.176(18) 0.227(18) 0.112(13) 0.000 0.028(13) 0.000
C13 0.177(18) 0.233(18) 0.112(13) 0.000 0.029(13) 0.000
C14 0.175(18) 0.230(18) 0.114(13) 0.000 0.031(13) 0.000
C15 0.172(17) 0.218(17) 0.113(13) 0.000 0.032(13) 0.000
C16 0.178(19) 0.23(2) 0.113(16) 0.000 0.027(15) 0.000
C17 0.135(7) 0.116(7) 0.134(7) 0.000 0.002(5) 0.000
C18 0.147(7) 0.152(8) 0.156(8) 0.000 0.003(5) 0.000
C19 0.163(8) 0.168(9) 0.164(8) 0.000 0.015(6) 0.000
C20 0.172(8) 0.182(9) 0.178(9) 0.000 0.015(5) 0.000
C21 0.181(8) 0.195(8) 0.189(8) 0.000 0.004(5) 0.000
C22 0.168(8) 0.184(9) 0.186(9) 0.000 0.000 0.000
C23 0.159(7) 0.171(9) 0.172(8) 0.000 -0.007(5) 0.000
C24 0.189(8) 0.216(9) 0.211(9) 0.000 0.003(6) 0.000
C25 0.212(9) 0.225(10) 0.240(10) -0.001(7) -0.004(7) 0.011(6)
C26 0.242(13) 0.234(11) 0.265(14) 0.002(12) -0.015(12) 0.003(10)
C8A 0.150(14) 0.067(7) 0.219(17) -0.004(10) 0.100(13) 0.031(10)
C16A 0.18(2) 0.24(3) 0.11(2) 0.000 0.035(17) 0.000

loop_
_atom_type_symbol
_atom_type_description
_atom_type_scat_dispersion_real
_atom_type_scat_dispersion_imag
_atom_type_scat_source
C C 0.0181 0.0091 'International Tables Vol C Tables 4.2.6.8 and 6.1.1.4'
H H 0.0000 0.0000 'International Tables Vol C Tables 4.2.6.8 and 6.1.1.4'
N N 0.0311 0.0180 'International Tables Vol C Tables 4.2.6.8 and 6.1.1.4'
O O 0.0492 0.0322 'International Tables Vol C Tables 4.2.6.8 and 6.1.1.4'
Zr Zr -0.1862 2.2449 'International Tables Vol C Tables 4.2.6.8 and 6.1.1.4'

loop_
_geom_angle_atom_site_label_1
_geom_angle_atom_site_label_2
_geom_angle_atom_site_label_3
_geom_angle
_geom_angle_site_symmetry_1
_geom_angle_site_symmetry_3
O7 Zr1 O7 108.8(7) . 13_655
O7 Zr1 O8 70.0(2) . .
O7 Zr1 O8 70.0(2) 13_655 .
O7 Zr1 O8 70.0(2) . 11
O7 Zr1 O8 70.0(2) 13_655 11
O8 Zr1 O8 108.1(6) . 11
O7 Zr1 O1 78.7(3) . .
O7 Zr1 O1 142.28(18) 13_655 .
O8 Zr1 O1 78.9(3) . .
O8 Zr1 O1 142.41(16) 11 .
O7 Zr1 O1 142.28(18) . 13_655
O7 Zr1 O1 78.7(3) 13_655 13_655
O8 Zr1 O1 78.9(3) . 13_655
O8 Zr1 O1 142.41(16) 11 13_655
O1 Zr1 O1 74.8(3) . 13_655
O7 Zr1 O1 78.7(3) . 11
O7 Zr1 O1 142.28(18) 13_655 11
O8 Zr1 O1 142.41(16) . 11
O8 Zr1 O1 78.9(3) 11 11
O1 Zr1 O1 75.0(3) . 11
O1 Zr1 O1 118.6(3) 13_655 11
O7 Zr1 O1 142.28(18) . 6_655
O7 Zr1 O1 78.7(3) 13_655 6_655
O8 Zr1 O1 142.41(16) . 6_655
O8 Zr1 O1 78.9(3) 11 6_655
O1 Zr1 O1 118.6(3) . 6_655
O1 Zr1 O1 75.0(3) 13_655 6_655
O1 Zr1 O1 74.8(3) 11 6_655
O7 Zr1 Zr2 34.95(17) . 11
O7 Zr1 Zr2 89.7(3) 13_655 11
O8 Zr1 Zr2 89.2(3) . 11
O8 Zr1 Zr2 35.07(15) 11 11
O1 Zr1 Zr2 111.10(15) . 11
O1 Zr1 Zr2 165.59(14) 13_655 11
O1 Zr1 Zr2 75.78(14) 11 11
O1 Zr1 Zr2 111.28(17) 6_655 11
O7 Zr1 Zr2 89.7(3) . 9_655
O7 Zr1 Zr2 34.95(17) 13_655 9_655
O8 Zr1 Zr2 89.2(3) . 9_655
O8 Zr1 Zr2 35.07(15) 11 9_655
O1 Zr1 Zr2 165.59(14) . 9_655
O1 Zr1 Zr2 111.10(15) 13_655 9_655
O1 Zr1 Zr2 111.28(17) 11 9_655
O1 Zr1 Zr2 75.78(14) 6_655 9_655
Zr2 Zr1 Zr2 60.12(4) 11 9_655
O7 Zr1 Zr2 89.7(3) . 3_655
O7 Zr1 Zr2 34.95(17) 13_655 3_655
O8 Zr1 Zr2 35.07(15) . 3_655
O8 Zr1 Zr2 89.2(3) 11 3_655
O1 Zr1 Zr2 111.28(17) . 3_655
O1 Zr1 Zr2 75.78(14) 13_655 3_655
O1 Zr1 Zr2 165.59(14) 11 3_655
O1 Zr1 Zr2 111.10(15) 6_655 3_655
Zr2 Zr1 Zr2 89.81(3) 11 3_655
Zr2 Zr1 Zr2 59.66(4) 9_655 3_655
O7 Zr1 Zr2 34.95(17) . .
O7 Zr1 Zr2 89.7(3) 13_655 .
O8 Zr1 Zr2 35.07(15) . .
O8 Zr1 Zr2 89.2(3) 11 .
O1 Zr1 Zr2 75.78(14) . .
O1 Zr1 Zr2 111.28(17) 13_655 .
O1 Zr1 Zr2 111.10(15) 11 .
O1 Zr1 Zr2 165.59(14) 6_655 .
Zr2 Zr1 Zr2 59.66(4) 11 .
Zr2 Zr1 Zr2 89.81(3) 9_655 .
Zr2 Zr1 Zr2 60.12(4) 3_655 .
O3 Zr2 O5 83.2(11) . .
O3 Zr2 O8 96.7(8) . 3_655
O5 Zr2 O8 145.7(2) . 3_655
O3 Zr2 O8 96.7(8) . .
O5 Zr2 O8 145.7(2) . .
O8 Zr2 O8 68.6(4) 3_655 .
O3 Zr2 O7 143.9(3) . .
O5 Zr2 O7 88.3(6) . .
O8 Zr2 O7 109.5(5) 3_655 .
O8 Zr2 O7 71.7(4) . .
O3 Zr2 O7 143.9(3) . 5
O5 Zr2 O7 88.3(6) . 5
O8 Zr2 O7 71.7(4) 3_655 5
O8 Zr2 O7 109.5(5) . 5
O7 Zr2 O7 70.2(4) . 5
O3 Zr2 O2 68.8(3) . 14
O5 Zr2 O2 72.1(3) . 14
O8 Zr2 O2 75.9(3) 3_655 14
O8 Zr2 O2 139.8(3) . 14
O7 Zr2 O2 140.5(3) . 14
O7 Zr2 O2 75.2(3) 5 14
O3 Zr2 O2 68.8(3) . .
O5 Zr2 O2 72.1(3) . .
O8 Zr2 O2 139.8(3) 3_655 .
O8 Zr2 O2 75.9(3) . .
O7 Zr2 O2 75.2(3) . .
O7 Zr2 O2 140.5(3) 5 .
O2 Zr2 O2 126.6(3) 14 .
O5 Zr2 O9 105.1(9) . .
O8 Zr2 O9 78.6(7) 3_655 .
O8 Zr2 O9 78.6(7) . .
O7 Zr2 O9 142.9(3) . .
O7 Zr2 O9 142.9(3) 5 .
O2 Zr2 O9 76.4(4) 14 .
O2 Zr2 O9 76.4(4) . .
O3 Zr2 O6 103.1(11) . 5
O5 Zr2 O6 19.9(10) . 5
O8 Zr2 O6 140.4(3) 3_655 5
O8 Zr2 O6 140.4(3) . 5
O7 Zr2 O6 72.1(6) . 5
O7 Zr2 O6 72.1(6) 5 5
O2 Zr2 O6 79.8(4) 14 5
O2 Zr2 O6 79.8(4) . 5
O9 Zr2 O6 125.1(9) . 5
O3 Zr2 Zr2 171.0(9) . 11
O5 Zr2 Zr2 87.8(6) . 11
O8 Zr2 Zr2 90.7(3) 3_655 11
O8 Zr2 Zr2 90.7(3) . 11
O7 Zr2 Zr2 35.1(2) . 11
O7 Zr2 Zr2 35.1(2) 5 11
O2 Zr2 Zr2 108.4(3) 14 11
O2 Zr2 Zr2 108.4(3) . 11
O9 Zr2 Zr2 167.0(7) . 11
O6 Zr2 Zr2 67.9(6) 5 11
O3 Zr2 Zr1 124.7(5) . .
O5 Zr2 Zr1 118.8(4) . .
O8 Zr2 Zr1 89.5(3) 3_655 .
O8 Zr2 Zr1 36.2(3) . .
O7 Zr2 Zr1 35.5(2) . .
O7 Zr2 Zr1 90.0(3) 5 .
O2 Zr2 Zr1 161.77(17) 14 .
O2 Zr2 Zr1 71.59(17) . .
O9 Zr2 Zr1 111.8(4) . .
O6 Zr2 Zr1 106.1(4) 5 .
Zr2 Zr2 Zr1 60.17(2) 11 .
C7 O1 Zr1 129.9(5) . .
C7 O2 Zr2 135.5(6) . .
C9 O3 Zr2 124(3) . .
O6 O5 C17 11(3) 5 .
O6 O5 Zr2 107(3) 5 .
C17 O5 Zr2 118.0(18) . .
C17 O6 Zr2 127(2) . 11
Zr2 O7 Zr2 109.8(4) . 11
Zr2 O7 Zr1 109.6(4) . .
Zr2 O7 Zr1 109.6(4) 11 .
Zr2 O8 Zr2 111.3(4) 3_655 .
Zr2 O8 Zr1 108.7(4) 3_655 .
Zr2 O8 Zr1 108.7(4) . .
N2 N1 C26 123.9(14) . .
N3 N2 N1 159(4) . .
C2 C1 C6 120.2(5) . .
C2 C1 C1 116.9(7) . 7
C6 C1 C1 122.8(7) . 7
C1 C2 C3 120.0(5) . .
C1 C2 C8 123.4(12) . .
C3 C2 C8 116.6(12) . .
C2 C3 C4 120.0(5) . .
C5 C4 C3 120.1(5) . .
C5 C4 C7 120.3(7) . .
C3 C4 C7 119.5(7) . .
C4 C5 C6 120.0(5) . .
C1 C6 C5 119.7(5) . .
C1 C6 C8A 123.5(9) . .
C5 C6 C8A 116.8(9) . .
O1 C7 O2 127.1(8) . .
O1 C7 C4 117.9(8) . .
O2 C7 C4 115.0(8) . .
O4 C9 O3 136(3) . .
O4 C9 C10 109(2) . .
O3 C9 C10 115(2) . .
C11 C10 C15 120.1(5) . .
C11 C10 C9 120.3(9) . .
C15 C10 C9 119.6(9) . .
C10 C11 C12 119.9(5) . .
C13 C12 C11 120.2(5) . .
C13 C12 C16 120.5(3) . .
C11 C12 C16 119.4(4) . .
C12 C13 C14 119.6(4) . .
C12 C13 C13 120.3(3) . 11_556
C14 C13 C13 120.1(3) . 11_556
C15 C14 C13 120.3(5) . .
C15 C14 C16A 119.1(6) . .
C13 C14 C16A 120.6(6) . .
C10 C15 C14 119.9(5) . .
C16 C16 C16 89.997(1) 3_655 5_556
C16 C16 C12 150.77(14) 3_655 .
C16 C16 C12 119.23(14) 5_556 .
O6 C17 O5 21(5) 5 .
O6 C17 O6 118(6) 5 .
O5 C17 O6 139(2) . .
O6 C17 C18 126(6) 5 .
O5 C17 C18 105(3) . .
O6 C17 C18 116(3) . .
O6 C17 C18 177(6) 5 5
O5 C17 C18 156(2) . 5
O6 C17 C18 65(2) . 5
C18 C17 C18 51(3) . 5
C19 C18 C17 120(3) . .
C23 C18 C17 120(3) . .
C19 C18 O6 108(3) . 5
C23 C18 O6 132(3) . 5
C17 C18 O6 12.0(16) . 5
C18 C19 C20 120.2(5) . .
C21 C20 C19 120.1(5) . .
C22 C21 C22 0(2) 5 .
C22 C21 C24 115.3(18) 5 .
C22 C21 C24 115.3(18) . .
C20 C21 C24 124.9(18) . .
C21 C22 C23 120.3(5) . .
C18 C23 C22 119.9(5) . .
C25 C24 C25 119.7(4) 14 .
C25 C24 C21 119.9(2) 14 .
C25 C24 C21 119.9(2) . .
C25 C25 C24 120.1(2) 13 .
C25 C25 C26 120.1(8) 13 .
C24 C25 C26 119.8(9) . .
N1 C26 C25 139.8(11) . .

loop_
_geom_bond_atom_site_label_1
_geom_bond_atom_site_label_2
_geom_bond_distance
_geom_bond_site_symmetry_2
Zr1 O7 2.152(9) .
Zr1 O7 2.152(9) 13_655
Zr1 O8 2.180(10) .
Zr1 O8 2.180(10) 11
Zr1 O1 2.217(5) .
Zr1 O1 2.217(5) 13_655
Zr1 O1 2.217(5) 11
Zr1 O1 2.217(5) 6_655
Zr1 Zr2 3.4945(9) 11
Zr1 Zr2 3.4945(9) 9_655
Zr1 Zr2 3.4945(9) 3_655
Zr1 Zr2 3.4945(9) .
Zr2 O3 2.00(4) .
Zr2 O5 2.08(3) .
Zr2 O8 2.120(5) 3_655
Zr2 O8 2.120(5) .
Zr2 O7 2.125(6) .
Zr2 O7 2.125(6) 5
Zr2 O2 2.231(6) 14
Zr2 O2 2.231(6) .
Zr2 O9 2.428(18) .
Zr2 O6 2.50(3) 5
Zr2 Zr2 3.477(3) 11
O1 C7 1.247(11) .
O2 C7 1.260(11) .
O3 C9 1.311(10) .
O4 C9 1.305(10) .
O5 O6 0.89(4) 5
O5 C17 1.312(10) .
O6 C17 1.323(10) .
O6 Zr2 2.50(3) 11
O7 Zr2 2.125(6) 11
O8 Zr2 2.120(5) 3_655
N1 N2 1.217(10) .
N1 C26 1.493(10) .
N2 N3 1.146(10) .
C1 C2 1.386(7) .
C1 C6 1.388(7) .
C1 C1 1.493(12) 7
C2 C3 1.389(7) .
C2 C8 1.506(9) .
C3 C4 1.390(7) .
C4 C5 1.384(7) .
C4 C7 1.502(10) .
C5 C6 1.397(7) .
C6 C8A 1.508(9) .
C9 C10 1.499(10) .
C10 C11 1.389(8) .
C10 C15 1.390(8) .
C11 C12 1.394(7) .
C12 C13 1.392(7) .
C12 C16 1.4951(17) .
C13 C14 1.394(7) .
C13 C13 1.508(9) 11_556
C14 C15 1.390(8) .
C14 C16A 1.495(9) .
C16 C16 1.45(4) 3_655
C16 C16 1.452(9) 5_556
C17 O6 0.47(4) 5
C17 C18 1.516(10) .
C17 C18 1.94(3) 5
C18 C19 1.391(8) .
C18 C23 1.395(8) .
C18 O6 1.83(4) 5
C19 C20 1.392(8) .
C20 C21 1.391(8) .
C21 C22 1.389(8) 5
C21 C22 1.389(8) .
C21 C24 1.518(10) .
C22 C23 1.395(8) .
C24 C25 1.396(5) 14
C24 C25 1.396(5) .
C25 C25 1.396(8) 13
C25 C26 1.502(10) .
